data_1536887
loop_
_publ_author_name
'Rastsvetaeva, R.K.'

_publ_section_title
;
 Crystal structure of maximum - ordered tetranatrolite Na2(Si(Si0.5
 Al0.5)4 O10) 2(H2 O)
;
_journal_name_full Kristallografiya
_journal_page_first 812
_journal_page_last 815
_journal_volume 40
_journal_year 1995
_chemical_formula_sum 'Al2 H4 Na2 O12 Si3'
_chemical_name_systematic 'Na2 (Si (Si0.5 Al0.5)4 O10) (H2 O)2'
_space_group_IT_number 122
_symmetry_space_group_name_Hall 'I -4 2bw'
_symmetry_space_group_name_H-M 'I -4 2 d'
_cell_angle_alpha 90
_cell_angle_beta 90
_cell_angle_gamma 90
_cell_formula_units_Z 4
_cell_length_a 13.07
_cell_length_b 13.07
_cell_length_c 6.58
_cell_volume 1124.028
_citation_journal_id_ASTM KRISAJ
_cod_data_source_file Rastsvetaeva_KRISAJ_1995_1506.cif
_cod_data_source_block H4Al2Na2O12Si3
_cod_original_formula_sum 'H4 Al2 Na2 O12 Si3'
_cod_database_code 1536887

loop_
_symmetry_equiv_pos_as_xyz
x,y,z
y,-x,-z
-x,-y,z
-y,x,-z
x,-y+1/2,-z+1/4
-y+1/2,-x,z+3/4
-x,y+1/2,-z+1/4
y+1/2,x,z+3/4
x+1/2,y+1/2,z+1/2
y+1/2,-x+1/2,-z+1/2
-x+1/2,-y+1/2,z+1/2
-y+1/2,x+1/2,-z+1/2
x+1/2,-y+1,-z+3/4
-y+1,-x+1/2,z+5/4
-x+1/2,y+1,-z+3/4
y+1,x+1/2,z+5/4

loop_
_atom_site_label
_atom_site_type_symbol
_atom_site_fract_x
_atom_site_fract_y
_atom_site_fract_z
_atom_site_occupancy
_atom_site_U_iso_or_equiv
O1 O-2 0.3878 0.25 0.125 1 0.0
H1 H+1 0.07 0.21 0.03 1 0.0
O2 O-2 0.1381 0.0589 0.487 1 0.0
O4 O-2 0.132 0.25 0.125 1 0.0
Al1 Al+3 0.0576 0.1338 0.6209 0.5 0.0
O3 O-2 0.0448 0.091 0.864 1 0.0
Na1 Na+1 0.6895 0.25 0.125 1 0.0
Si2 Si+4 0.0576 0.1338 0.6209 0.5 0.0
Si1 Si+4 0 0 0 1 0.0
